data_2238084
loop_
_publ_author_name
'Zhou, Xiao-Fei'
'Xiao, Hong-Ping'
'Zhao, Ya-Juan'
'Li, Xin-Hua'

_publ_section_title
;
 Poly[[diaqua(\m~4~-benzene-1,2,4,5-tetracarboxylato)tetrakis(1<i>H</i>-imidazole-\k<i>N</i>^3^)dicopper(II)]
 <i>N</i>,<i>N</i>-dimethylformamide monosolvate]
;
_journal_coeditor_code XU5689
_journal_issue 5
_journal_name_full 'Acta Crystallographica Section E'
_journal_page_first m273
_journal_page_last m274
_journal_paper_doi 10.1107/S1600536813010246
_journal_volume 69
_journal_year 2013
_chemical_formula_iupac '[Cu2 (C10 H2 O8) (C3 H4 N2)4 (H2 O)2], C3 H7 N O'
_chemical_formula_moiety 'C22 H22 Cu2 N8 O10, C3 H7 N O'
_chemical_formula_sum 'C25 H29 Cu2 N9 O11'
_chemical_formula_weight 758.65
_chemical_name_systematic
;Poly[[diaqua(\m~4~-benzene-1,2,4,5-tetracarboxylato)tetrakis(1<i>H</i>-imidazole-\k<i>N</i>^3^)dicopper(II)] <i>N</i>,<i>N</i>-dimethylformamide
monosolvate]
;
_space_group_IT_number 14
_symmetry_cell_setting monoclinic
_symmetry_space_group_name_Hall '-P 2ybc'
_symmetry_space_group_name_H-M 'P 1 21/c 1'
_atom_sites_solution_hydrogens geom
_atom_sites_solution_primary direct
_atom_sites_solution_secondary difmap
_audit_creation_method SHELXL-97
_cell_angle_alpha 90.00
_cell_angle_beta 110.590(18)
_cell_angle_gamma 90.00
_cell_formula_units_Z 4
_cell_length_a 8.999(4)
_cell_length_b 19.296(8)
_cell_length_c 18.926(7)
_cell_measurement_reflns_used 4538
_cell_measurement_temperature 298(2)
_cell_measurement_theta_max 25.14
_cell_measurement_theta_min 2.25
_cell_volume 3076(2)
_computing_cell_refinement 'SAINT (Bruker, 2007)'
_computing_data_collection 'APEX2 (Bruker, 2007)'
_computing_data_reduction 'SAINT (Bruker, 2007)'
_computing_molecular_graphics 'SHELXTL (Sheldrick, 2008)'
_computing_publication_material 'SHELXTL (Sheldrick, 2008)'
_computing_structure_refinement 'SHELXTL (Sheldrick, 2008)'
_computing_structure_solution 'SHELXTL (Sheldrick, 2008)'
_diffrn_ambient_temperature 298(2)
_diffrn_measured_fraction_theta_full 0.992
_diffrn_measured_fraction_theta_max 0.992
_diffrn_measurement_device_type 'Bruker APEXII area-detector'
_diffrn_measurement_method '\f and \w scans'
_diffrn_radiation_monochromator graphite
_diffrn_radiation_source 'fine-focus sealed tube'
_diffrn_radiation_type MoK\a
_diffrn_radiation_wavelength 0.71073
_diffrn_reflns_av_R_equivalents 0.0382
_diffrn_reflns_av_sigmaI/netI 0.0437
_diffrn_reflns_limit_h_max 7
_diffrn_reflns_limit_h_min -10
_diffrn_reflns_limit_k_max 23
_diffrn_reflns_limit_k_min -11
_diffrn_reflns_limit_l_max 22
_diffrn_reflns_limit_l_min -22
_diffrn_reflns_number 17289
_diffrn_reflns_theta_full 25.10
_diffrn_reflns_theta_max 25.10
_diffrn_reflns_theta_min 1.56
_diffrn_standards_interval_count 0
_diffrn_standards_interval_time 0
_diffrn_standards_number 0
_exptl_absorpt_coefficient_mu 1.456
_exptl_absorpt_correction_T_max 0.8112
_exptl_absorpt_correction_T_min 0.7306
_exptl_absorpt_correction_type multi-scan
_exptl_absorpt_process_details '(SADABS; Bruker, 2001)'
_exptl_crystal_colour blue
_exptl_crystal_density_diffrn 1.638
_exptl_crystal_density_method 'not measured'
_exptl_crystal_description block
_exptl_crystal_F_000 1552
_exptl_crystal_size_max 0.23
_exptl_crystal_size_mid 0.21
_exptl_crystal_size_min 0.15
_refine_diff_density_max 0.509
_refine_diff_density_min -0.598
_refine_ls_extinction_method none
_refine_ls_goodness_of_fit_ref 1.107
_refine_ls_hydrogen_treatment constr
_refine_ls_matrix_type full
_refine_ls_number_parameters 426
_refine_ls_number_reflns 5445
_refine_ls_number_restraints 0
_refine_ls_restrained_S_all 1.107
_refine_ls_R_factor_all 0.0612
_refine_ls_R_factor_gt 0.0400
_refine_ls_shift/su_max 0.001
_refine_ls_shift/su_mean 0.000
_refine_ls_structure_factor_coef Fsqd
_refine_ls_weighting_details 'calc w=1/[\s^2^(Fo^2^)+(0.0940P)^2^+0.3347P] where P=(Fo^2^+2Fc^2^)/3'
_refine_ls_weighting_scheme calc
_refine_ls_wR_factor_gt 0.1195
_refine_ls_wR_factor_ref 0.1533
_reflns_number_gt 4149
_reflns_number_total 5445
_reflns_threshold_expression I>2\s(I)
_cod_data_source_file xu5689.cif
_cod_data_source_block I
_cod_original_sg_symbol_H-M 'P 21/c'
_cod_database_code 2238084
_cod_database_fobs_code 2238084

loop_
_symmetry_equiv_pos_as_xyz
'x, y, z'
'-x, y+1/2, -z+1/2'
'-x, -y, -z'
'x, -y-1/2, z-1/2'

loop_
_atom_site_type_symbol
_atom_site_label
_atom_site_fract_x
_atom_site_fract_y
_atom_site_fract_z
_atom_site_U_iso_or_equiv
_atom_site_adp_type
_atom_site_calc_flag
_atom_site_refinement_flags
_atom_site_occupancy
_atom_site_symmetry_multiplicity
Cu Cu1 0.49949(5) 0.66350(3) 0.40320(2) 0.02190(17) Uani d . 1 1
Cu Cu2 -0.01800(5) 0.90670(3) 0.40567(2) 0.02186(17) Uani d . 1 1
O O3 0.0200(3) 0.83286(14) 0.32205(15) 0.0254(6) Uani d . 1 1
O O4 0.1425(4) 0.90382(15) 0.26628(17) 0.0308(7) Uani d . 1 1
O O2 0.3393(3) 0.77371(15) 0.32593(16) 0.0302(7) Uani d . 1 1
O O1 0.3008(3) 0.65963(14) 0.31383(15) 0.0265(7) Uani d . 1 1
O O5 -0.3003(3) 0.82712(14) -0.00888(15) 0.0259(7) Uani d . 1 1
O O6 -0.3577(3) 0.71481(15) -0.01062(16) 0.0289(7) Uani d . 1 1
O O8 -0.0973(4) 0.58140(16) 0.04247(18) 0.0432(9) Uani d . 1 1
O O7 -0.0517(3) 0.66614(14) -0.02611(14) 0.0245(6) Uani d . 1 1
O O10 0.0235(3) 0.98875(15) 0.34694(16) 0.0313(7) Uani d . 1 1
H H10A 0.0156 1.0262 0.3690 0.047 Uiso d R 1 1
H H10B 0.1166 0.9855 0.3454 0.047 Uiso d R 1 1
O O9 0.5490(4) 0.54417(17) 0.41879(19) 0.0445(8) Uani d . 1 1
H H9B 0.5993 0.5356 0.4651 0.067 Uiso d R 1 1
H H9C 0.4612 0.5225 0.4044 0.067 Uiso d R 1 1
N N1 0.6196(4) 0.67888(18) 0.33332(19) 0.0276(8) Uani d . 1 1
N N7 -0.2465(4) 0.91606(18) 0.34494(19) 0.0273(8) Uani d . 1 1
N N3 0.3720(4) 0.67091(19) 0.4723(2) 0.0316(9) Uani d . 1 1
N N5 0.2083(4) 0.91014(18) 0.47251(19) 0.0265(8) Uani d . 1 1
C C7 -0.2741(4) 0.7665(2) 0.0167(2) 0.0227(9) Uani d . 1 1
C C2 0.1268(4) 0.7328(2) 0.2199(2) 0.0193(8) Uani d . 1 1
C C4 0.0744(4) 0.8489(2) 0.2715(2) 0.0224(9) Uani d . 1 1
C C1 0.2665(4) 0.7223(2) 0.2915(2) 0.0247(9) Uani d . 1 1
C C10 0.0832(4) 0.6832(2) 0.1639(2) 0.0220(9) Uani d . 1 1
H H10 0.1380 0.6414 0.1718 0.026 Uiso calc R 1 1
N N8 -0.5031(4) 0.8996(2) 0.2980(2) 0.0443(11) Uani d . 1 1
H H8N -0.5959 0.8840 0.2928 0.053 Uiso calc R 1 1
C C3 0.0416(4) 0.7953(2) 0.20941(19) 0.0173(8) Uani d . 1 1
C C6 -0.1278(4) 0.7559(2) 0.0861(2) 0.0191(8) Uani d . 1 1
C C8 -0.0412(4) 0.6942(2) 0.09592(19) 0.0176(8) Uani d . 1 1
C C5 -0.0858(4) 0.8058(2) 0.1428(2) 0.0220(9) Uani d . 1 1
H H5 -0.1438 0.8467 0.1360 0.026 Uiso calc R 1 1
C C13 0.5758(6) 0.6644(3) 0.2580(3) 0.0410(12) Uani d . 1 1
H H13 0.4916 0.6360 0.2308 0.049 Uiso calc R 1 1
C C17 0.3268(5) 0.8762(2) 0.4620(3) 0.0358(11) Uani d . 1 1
H H17 0.3161 0.8477 0.4209 0.043 Uiso calc R 1 1
C C11 0.7426(5) 0.7202(2) 0.3478(3) 0.0310(10) Uani d . 1 1
H H11 0.7981 0.7385 0.3953 0.037 Uiso calc R 1 1
N N6 0.4627(4) 0.8883(2) 0.5180(2) 0.0450(11) Uani d . 1 1
H H6N 0.5540 0.8715 0.5222 0.054 Uiso calc R 1 1
C C20 -0.3691(5) 0.8842(2) 0.3536(2) 0.0336(11) Uani d . 1 1
H H20 -0.3622 0.8547 0.3935 0.040 Uiso calc R 1 1
C C9 -0.0702(4) 0.6424(2) 0.0330(2) 0.0239(9) Uani d . 1 1
N N2 0.7785(5) 0.7327(2) 0.2862(2) 0.0396(10) Uani d . 1 1
H H2N 0.8543 0.7584 0.2834 0.047 Uiso calc R 1 1
C C14 0.4166(6) 0.6577(3) 0.5468(3) 0.0455(13) Uani d . 1 1
H H14 0.5065 0.6326 0.5745 0.055 Uiso calc R 1 1
C C19 0.2747(5) 0.9448(3) 0.5398(3) 0.0404(12) Uani d . 1 1
H H19 0.2200 0.9727 0.5626 0.048 Uiso calc R 1 1
C C22 -0.3115(6) 0.9542(3) 0.2796(3) 0.0466(14) Uani d . 1 1
H H22 -0.2548 0.9828 0.2586 0.056 Uiso calc R 1 1
C C21 -0.4691(6) 0.9439(3) 0.2511(3) 0.0531(15) Uani d . 1 1
H H21 -0.5405 0.9635 0.2074 0.064 Uiso calc R 1 1
C C18 0.4314(6) 0.9319(3) 0.5673(3) 0.0496(14) Uani d . 1 1
H H18 0.5046 0.9495 0.6116 0.060 Uiso calc R 1 1
N N4 0.2023(5) 0.7178(3) 0.5191(3) 0.0549(12) Uani d . 1 1
H H4N 0.1222 0.7405 0.5218 0.066 Uiso calc R 1 1
C C16 0.2400(5) 0.7077(3) 0.4577(3) 0.0441(12) Uani d . 1 1
H H16 0.1806 0.7246 0.4101 0.053 Uiso calc R 1 1
C C15 0.3138(7) 0.6855(4) 0.5755(4) 0.0633(17) Uani d . 1 1
H H15 0.3192 0.6828 0.6254 0.076 Uiso calc R 1 1
C C12 0.6730(6) 0.6973(3) 0.2298(3) 0.0525(14) Uani d . 1 1
H H12 0.6683 0.6960 0.1799 0.063 Uiso calc R 1 1
O O11 1.2716(4) 0.4804(2) 0.4224(2) 0.0636(12) Uani d . 1 1
N N9 1.0139(5) 0.5105(2) 0.3827(3) 0.0555(12) Uani d . 1 1
C C24 0.9597(8) 0.4537(4) 0.4157(4) 0.073(2) Uani d . 1 1
H H24A 0.9436 0.4139 0.3834 0.110 Uiso calc R 1 1
H H24B 0.8614 0.4660 0.4217 0.110 Uiso calc R 1 1
H H24C 1.0376 0.4431 0.4641 0.110 Uiso calc R 1 1
C C23 1.1617(7) 0.5176(3) 0.3867(3) 0.0634(17) Uani d . 1 1
H H23 1.1843 0.5542 0.3600 0.076 Uiso calc R 1 1
C C25 0.8863(10) 0.5547(4) 0.3310(6) 0.132(4) Uani d . 1 1
H H25A 0.9320 0.5877 0.3066 0.198 Uiso calc R 1 1
H H25B 0.8327 0.5788 0.3595 0.198 Uiso calc R 1 1
H H25C 0.8117 0.5261 0.2936 0.198 Uiso calc R 1 1

loop_
_atom_site_aniso_label
_atom_site_aniso_U_11
_atom_site_aniso_U_22
_atom_site_aniso_U_33
_atom_site_aniso_U_12
_atom_site_aniso_U_13
_atom_site_aniso_U_23
Cu1 0.0181(3) 0.0249(3) 0.0169(3) -0.00076(19) -0.00107(19) 0.0007(2)
Cu2 0.0243(3) 0.0221(3) 0.0170(3) 0.00021(19) 0.0045(2) 0.00088(19)
O3 0.0329(15) 0.0251(17) 0.0207(14) -0.0055(12) 0.0123(12) -0.0071(12)
O4 0.0410(17) 0.0231(18) 0.0303(16) -0.0099(13) 0.0149(13) -0.0024(13)
O2 0.0269(15) 0.0292(18) 0.0246(15) -0.0017(13) -0.0034(12) -0.0083(13)
O1 0.0223(13) 0.0270(18) 0.0223(15) 0.0006(12) -0.0017(11) 0.0024(13)
O5 0.0264(14) 0.0209(17) 0.0222(15) 0.0019(12) -0.0017(11) 0.0024(12)
O6 0.0229(14) 0.0276(18) 0.0291(16) -0.0052(12) 0.0003(12) -0.0042(13)
O8 0.074(2) 0.0191(19) 0.0305(18) -0.0097(16) 0.0105(16) -0.0003(14)
O7 0.0304(14) 0.0242(17) 0.0184(14) -0.0015(12) 0.0081(11) -0.0029(12)
O10 0.0335(15) 0.0196(17) 0.0401(17) 0.0000(13) 0.0120(13) -0.0002(13)
O9 0.0472(19) 0.030(2) 0.053(2) -0.0015(15) 0.0126(16) 0.0056(16)
N1 0.0276(18) 0.026(2) 0.0263(19) -0.0016(15) 0.0055(14) -0.0036(15)
N7 0.0266(18) 0.029(2) 0.0240(18) -0.0003(15) 0.0060(14) 0.0036(15)
N3 0.0258(18) 0.035(2) 0.032(2) -0.0033(15) 0.0071(15) 0.0034(17)
N5 0.0288(18) 0.023(2) 0.0249(18) 0.0021(15) 0.0064(14) 0.0010(15)
C7 0.0177(18) 0.029(3) 0.020(2) 0.0013(17) 0.0060(15) -0.0044(18)
C2 0.0225(18) 0.022(2) 0.0096(17) -0.0001(16) 0.0008(14) 0.0012(15)
C4 0.0200(18) 0.020(2) 0.022(2) 0.0035(16) 0.0009(15) -0.0021(17)
C1 0.0188(18) 0.029(3) 0.024(2) 0.0015(17) 0.0045(16) -0.0004(19)
C10 0.0226(19) 0.019(2) 0.023(2) 0.0034(16) 0.0061(15) -0.0001(17)
N8 0.0246(19) 0.055(3) 0.046(2) -0.0078(18) 0.0035(17) 0.006(2)
C3 0.0184(17) 0.019(2) 0.0125(18) -0.0038(15) 0.0034(14) -0.0031(15)
C6 0.0233(18) 0.020(2) 0.0109(17) -0.0009(16) 0.0029(14) -0.0005(15)
C8 0.0197(17) 0.021(2) 0.0102(17) -0.0042(16) 0.0028(13) -0.0008(15)
C5 0.0210(18) 0.021(2) 0.022(2) 0.0009(16) 0.0042(15) 0.0005(17)
C13 0.041(3) 0.057(4) 0.023(2) -0.012(2) 0.0088(19) -0.012(2)
C17 0.038(2) 0.036(3) 0.031(2) 0.004(2) 0.0090(19) -0.006(2)
C11 0.033(2) 0.023(3) 0.039(3) -0.0059(19) 0.0151(19) -0.0070(19)
N6 0.029(2) 0.054(3) 0.042(2) 0.0132(19) 0.0003(17) -0.006(2)
C20 0.035(2) 0.035(3) 0.027(2) -0.002(2) 0.0065(18) 0.004(2)
C9 0.0205(19) 0.024(2) 0.021(2) 0.0015(17) -0.0008(15) 0.0011(17)
N2 0.046(2) 0.044(3) 0.037(2) -0.0142(19) 0.0242(18) -0.0041(19)
C14 0.047(3) 0.058(4) 0.033(3) 0.007(2) 0.014(2) 0.014(2)
C19 0.039(3) 0.041(3) 0.030(3) 0.009(2) -0.0005(19) -0.016(2)
C22 0.043(3) 0.065(4) 0.026(2) -0.006(3) 0.005(2) 0.023(2)
C21 0.034(3) 0.081(4) 0.036(3) 0.001(3) 0.002(2) 0.031(3)
C18 0.036(3) 0.057(4) 0.042(3) 0.005(2) -0.004(2) -0.023(3)
N4 0.055(3) 0.064(3) 0.058(3) 0.011(2) 0.034(2) -0.005(2)
C16 0.037(3) 0.051(3) 0.049(3) 0.008(2) 0.022(2) 0.006(3)
C15 0.064(4) 0.084(5) 0.054(4) 0.000(3) 0.036(3) 0.000(3)
C12 0.059(3) 0.069(4) 0.036(3) -0.011(3) 0.026(2) -0.008(3)
O11 0.042(2) 0.055(3) 0.082(3) 0.0004(18) 0.0066(19) 0.027(2)
N9 0.042(2) 0.043(3) 0.076(3) 0.006(2) 0.014(2) -0.014(2)
C24 0.083(4) 0.071(5) 0.078(5) -0.021(4) 0.044(4) -0.027(4)
C23 0.068(4) 0.048(4) 0.062(4) -0.014(3) 0.008(3) -0.002(3)
C25 0.091(6) 0.083(6) 0.173(10) 0.048(5) -0.014(6) -0.025(6)

loop_
_atom_type_symbol
_atom_type_description
_atom_type_scat_dispersion_real
_atom_type_scat_dispersion_imag
_atom_type_scat_source
C C 0.0033 0.0016 'International Tables Vol C Tables 4.2.6.8 and 6.1.1.4'
H H 0.0000 0.0000 'International Tables Vol C Tables 4.2.6.8 and 6.1.1.4'
Cu Cu 0.3201 1.2651 'International Tables Vol C Tables 4.2.6.8 and 6.1.1.4'
N N 0.0061 0.0033 'International Tables Vol C Tables 4.2.6.8 and 6.1.1.4'
O O 0.0106 0.0060 'International Tables Vol C Tables 4.2.6.8 and 6.1.1.4'

loop_
_geom_angle_atom_site_label_1
_geom_angle_atom_site_label_2
_geom_angle_atom_site_label_3
_geom_angle_site_symmetry_1
_geom_angle_site_symmetry_3
_geom_angle
O1 Cu1 O5 . 4_676 176.77(12)
O1 Cu1 N1 . . 88.65(13)
O5 Cu1 N1 4_676 . 89.92(13)
O1 Cu1 N3 . . 90.46(13)
O5 Cu1 N3 4_676 . 90.31(13)
N1 Cu1 N3 . . 167.36(15)
O1 Cu1 O9 . . 98.32(12)
O5 Cu1 O9 4_676 . 84.71(12)
N1 Cu1 O9 . . 96.07(13)
N3 Cu1 O9 . . 96.53(14)
N7 Cu2 N5 . . 172.01(15)
N7 Cu2 O7 . 4_576 94.38(13)
N5 Cu2 O7 . 4_576 88.09(13)
N7 Cu2 O10 . . 87.98(13)
N5 Cu2 O10 . . 88.73(13)
O7 Cu2 O10 4_576 . 173.16(12)
N7 Cu2 O3 . . 91.92(13)
N5 Cu2 O3 . . 95.39(13)
O7 Cu2 O3 4_576 . 95.99(11)
O10 Cu2 O3 . . 90.34(12)
C4 O3 Cu2 . . 125.3(3)
C1 O1 Cu1 . . 106.6(2)
C7 O5 Cu1 . 4_475 113.6(2)
C9 O7 Cu2 . 4_575 114.2(3)
Cu2 O10 H10A . . 109.2
Cu2 O10 H10B . . 109.3
H10A O10 H10B . . 109.5
Cu1 O9 H9B . . 109.2
Cu1 O9 H9C . . 109.3
H9B O9 H9C . . 109.5
C11 N1 C13 . . 104.8(4)
C11 N1 Cu1 . . 124.3(3)
C13 N1 Cu1 . . 129.3(3)
C20 N7 C22 . . 104.5(4)
C20 N7 Cu2 . . 128.8(3)
C22 N7 Cu2 . . 126.5(3)
C16 N3 C14 . . 103.6(4)
C16 N3 Cu1 . . 124.9(3)
C14 N3 Cu1 . . 129.4(3)
C17 N5 C19 . . 105.7(4)
C17 N5 Cu2 . . 126.0(3)
C19 N5 Cu2 . . 128.3(3)
O6 C7 O5 . . 125.6(3)
O6 C7 C6 . . 117.8(4)
O5 C7 C6 . . 116.7(3)
C10 C2 C3 . . 119.5(3)
C10 C2 C1 . . 121.4(4)
C3 C2 C1 . . 119.0(3)
O4 C4 O3 . . 127.1(4)
O4 C4 C3 . . 119.1(4)
O3 C4 C3 . . 113.6(3)
O2 C1 O1 . . 124.0(3)
O2 C1 C2 . . 119.0(4)
O1 C1 C2 . . 116.9(3)
C2 C10 C8 . . 121.6(4)
C2 C10 H10 . . 119.2
C8 C10 H10 . . 119.2
C20 N8 C21 . . 108.2(4)
C20 N8 H8N . . 125.9
C21 N8 H8N . . 125.9
C5 C3 C2 . . 119.3(3)
C5 C3 C4 . . 118.6(3)
C2 C3 C4 . . 121.9(3)
C5 C6 C8 . . 119.9(3)
C5 C6 C7 . . 119.6(3)
C8 C6 C7 . . 120.4(3)
C10 C8 C6 . . 118.8(3)
C10 C8 C9 . . 119.3(3)
C6 C8 C9 . . 121.7(3)
C3 C5 C6 . . 120.8(4)
C3 C5 H5 . . 119.6
C6 C5 H5 . . 119.6
C12 C13 N1 . . 109.2(4)
C12 C13 H13 . . 125.4
N1 C13 H13 . . 125.4
N5 C17 N6 . . 111.0(4)
N5 C17 H17 . . 124.5
N6 C17 H17 . . 124.5
N1 C11 N2 . . 111.8(4)
N1 C11 H11 . . 124.1
N2 C11 H11 . . 124.1
C17 N6 C18 . . 107.6(4)
C17 N6 H6N . . 126.2
C18 N6 H6N . . 126.2
N7 C20 N8 . . 111.2(4)
N7 C20 H20 . . 124.4
N8 C20 H20 . . 124.4
O8 C9 O7 . . 124.6(4)
O8 C9 C8 . . 120.6(4)
O7 C9 C8 . . 114.6(4)
C11 N2 C12 . . 106.3(4)
C11 N2 H2N . . 126.8
C12 N2 H2N . . 126.8
C15 C14 N3 . . 110.8(5)
C15 C14 H14 . . 124.6
N3 C14 H14 . . 124.6
C18 C19 N5 . . 108.8(4)
C18 C19 H19 . . 125.6
N5 C19 H19 . . 125.6
C21 C22 N7 . . 109.6(4)
C21 C22 H22 . . 125.2
N7 C22 H22 . . 125.2
N8 C21 C22 . . 106.4(4)
N8 C21 H21 . . 126.8
C22 C21 H21 . . 126.8
C19 C18 N6 . . 107.0(4)
C19 C18 H18 . . 126.5
N6 C18 H18 . . 126.5
C16 N4 C15 . . 106.2(5)
C16 N4 H4N . . 126.9
C15 N4 H4N . . 126.9
N3 C16 N4 . . 112.3(5)
N3 C16 H16 . . 123.9
N4 C16 H16 . . 123.9
N4 C15 C14 . . 107.1(5)
N4 C15 H15 . . 126.4
C14 C15 H15 . . 126.4
C13 C12 N2 . . 107.8(5)
C13 C12 H12 . . 126.1
N2 C12 H12 . . 126.1
C23 N9 C24 . . 123.4(5)
C23 N9 C25 . . 120.7(7)
C24 N9 C25 . . 115.0(6)
N9 C24 H24A . . 109.5
N9 C24 H24B . . 109.5
H24A C24 H24B . . 109.5
N9 C24 H24C . . 109.5
H24A C24 H24C . . 109.5
H24B C24 H24C . . 109.5
O11 C23 N9 . . 125.4(6)
O11 C23 H23 . . 117.3
N9 C23 H23 . . 117.3
N9 C25 H25A . . 109.5
N9 C25 H25B . . 109.5
H25A C25 H25B . . 109.5
N9 C25 H25C . . 109.5
H25A C25 H25C . . 109.5
H25B C25 H25C . . 109.5

loop_
_geom_bond_atom_site_label_1
_geom_bond_atom_site_label_2
_geom_bond_site_symmetry_2
_geom_bond_distance
_geom_bond_publ_flag
Cu1 N1 . 2.003(4) yes
Cu1 N3 . 2.025(4) yes
Cu1 O1 . 1.984(3) yes
Cu1 O5 4_676 1.985(3) yes
Cu1 O9 . 2.344(3) yes
Cu2 N5 . 1.985(3) yes
Cu2 N7 . 1.980(3) yes
Cu2 O3 . 2.243(3) yes
Cu2 O7 4_576 2.003(3) yes
Cu2 O10 . 2.043(3) yes
O3 C4 . 1.257(5) ?
O4 C4 . 1.245(5) ?
O2 C1 . 1.240(5) ?
O1 C1 . 1.282(5) ?
O5 C7 . 1.256(5) ?
O5 Cu1 4_475 1.985(3) ?
O6 C7 . 1.247(5) ?
O8 C9 . 1.228(5) ?
O7 C9 . 1.273(5) ?
O7 Cu2 4_575 2.003(3) ?
O10 H10A . 0.8500 ?
O10 H10B . 0.8500 ?
O9 H9B . 0.8499 ?
O9 H9C . 0.8500 ?
N1 C11 . 1.312(5) ?
N1 C13 . 1.367(6) ?
N7 C20 . 1.323(6) ?
N7 C22 . 1.380(5) ?
N3 C16 . 1.327(6) ?
N3 C14 . 1.348(6) ?
N5 C17 . 1.325(6) ?
N5 C19 . 1.376(5) ?
C7 C6 . 1.512(5) ?
C2 C10 . 1.378(5) ?
C2 C3 . 1.406(5) ?
C2 C1 . 1.503(5) ?
C4 C3 . 1.514(5) ?
C10 C8 . 1.393(5) ?
C10 H10 . 0.9300 ?
N8 C20 . 1.327(6) ?
N8 C21 . 1.342(6) ?
N8 H8N . 0.8600 ?
C3 C5 . 1.389(5) ?
C6 C5 . 1.393(5) ?
C6 C8 . 1.398(5) ?
C8 C9 . 1.506(5) ?
C5 H5 . 0.9300 ?
C13 C12 . 1.335(7) ?
C13 H13 . 0.9300 ?
C17 N6 . 1.327(6) ?
C17 H17 . 0.9300 ?
C11 N2 . 1.337(6) ?
C11 H11 . 0.9300 ?
N6 C18 . 1.358(6) ?
N6 H6N . 0.8600 ?
C20 H20 . 0.9300 ?
N2 C12 . 1.340(6) ?
N2 H2N . 0.8600 ?
C14 C15 . 1.339(8) ?
C14 H14 . 0.9300 ?
C19 C18 . 1.344(6) ?
C19 H19 . 0.9300 ?
C22 C21 . 1.344(7) ?
C22 H22 . 0.9300 ?
C21 H21 . 0.9300 ?
C18 H18 . 0.9300 ?
N4 C16 . 1.335(7) ?
N4 C15 . 1.335(7) ?
N4 H4N . 0.8600 ?
C16 H16 . 0.9300 ?
C15 H15 . 0.9300 ?
C12 H12 . 0.9300 ?
O11 C23 . 1.217(7) ?
N9 C23 . 1.313(8) ?
N9 C24 . 1.429(8) ?
N9 C25 . 1.487(8) ?
C24 H24A . 0.9600 ?
C24 H24B . 0.9600 ?
C24 H24C . 0.9600 ?
C23 H23 . 0.9300 ?
C25 H25A . 0.9600 ?
C25 H25B . 0.9600 ?
C25 H25C . 0.9600 ?

loop_
_geom_hbond_atom_site_label_D
_geom_hbond_atom_site_label_H
_geom_hbond_atom_site_label_A
_geom_hbond_site_symmetry_A
_geom_hbond_distance_DH
_geom_hbond_distance_HA
_geom_hbond_distance_DA
_geom_hbond_angle_DHA
N2 H2N O3 1_655 0.86 2.01 2.807(5) 153
N4 H4N O7 4_576 0.86 2.35 3.099(5) 146
N6 H6N O6 4_676 0.86 2.03 2.733(5) 138
N8 H8N O2 1_455 0.86 2.35 2.952(5) 127
N8 H8N O4 1_455 0.86 2.26 3.033(6) 149
O9 H9B O11 3_766 0.85 2.06 2.909(5) 177
O9 H9C O11 1_455 0.85 2.02 2.805(6) 153
O10 H10A O8 2_555 0.85 1.90 2.655(4) 147
O10 H10B O4 . 0.85 2.24 2.703(5) 114

loop_
_geom_torsion_atom_site_label_1
_geom_torsion_atom_site_label_2
_geom_torsion_atom_site_label_3
_geom_torsion_atom_site_label_4
_geom_torsion_site_symmetry_1
_geom_torsion
N7 Cu2 O3 C4 . 98.4(3)
N5 Cu2 O3 C4 . -78.3(3)
O7 Cu2 O3 C4 4_576 -167.0(3)
O10 Cu2 O3 C4 . 10.4(3)
O5 Cu1 O1 C1 4_676 -13(2)
N1 Cu1 O1 C1 . -76.3(3)
N3 Cu1 O1 C1 . 91.1(3)
O9 Cu1 O1 C1 . -172.2(3)
O1 Cu1 N1 C11 . 142.5(4)
O5 Cu1 N1 C11 4_676 -34.6(3)
N3 Cu1 N1 C11 . 56.4(7)
O9 Cu1 N1 C11 . -119.3(3)
O1 Cu1 N1 C13 . -20.6(4)
O5 Cu1 N1 C13 4_676 162.3(4)
N3 Cu1 N1 C13 . -106.6(7)
O9 Cu1 N1 C13 . 77.7(4)
N5 Cu2 N7 C20 . -105.7(10)
O7 Cu2 N7 C20 4_576 2.1(4)
O10 Cu2 N7 C20 . -171.5(4)
O3 Cu2 N7 C20 . 98.3(4)
N5 Cu2 N7 C22 . 79.8(11)
O7 Cu2 N7 C22 4_576 -172.4(4)
O10 Cu2 N7 C22 . 14.0(4)
O3 Cu2 N7 C22 . -76.2(4)
O1 Cu1 N3 C16 . -39.4(4)
O5 Cu1 N3 C16 4_676 137.5(4)
N1 Cu1 N3 C16 . 46.5(8)
O9 Cu1 N3 C16 . -137.8(4)
O1 Cu1 N3 C14 . 160.2(4)
O5 Cu1 N3 C14 4_676 -23.0(4)
N1 Cu1 N3 C14 . -114.0(6)
O9 Cu1 N3 C14 . 61.7(4)
N7 Cu2 N5 C17 . -156.0(9)
O7 Cu2 N5 C17 4_576 95.8(4)
O10 Cu2 N5 C17 . -90.3(4)
O3 Cu2 N5 C17 . -0.1(4)
N7 Cu2 N5 C19 . 27.0(12)
O7 Cu2 N5 C19 4_576 -81.2(4)
O10 Cu2 N5 C19 . 92.8(4)
O3 Cu2 N5 C19 . -177.0(4)
Cu1 O5 C7 O6 4_475 3.3(5)
Cu1 O5 C7 C6 4_475 -177.1(2)
Cu2 O3 C4 O4 . 13.8(5)
Cu2 O3 C4 C3 . -162.4(2)
Cu1 O1 C1 O2 . -6.3(5)
Cu1 O1 C1 C2 . 175.1(3)
C10 C2 C1 O2 . 152.4(4)
C3 C2 C1 O2 . -26.0(6)
C10 C2 C1 O1 . -28.9(6)
C3 C2 C1 O1 . 152.7(4)
C3 C2 C10 C8 . 1.8(6)
C1 C2 C10 C8 . -176.7(4)
C10 C2 C3 C5 . 0.3(6)
C1 C2 C3 C5 . 178.8(3)
C10 C2 C3 C4 . 174.4(4)
C1 C2 C3 C4 . -7.1(5)
O4 C4 C3 C5 . -78.2(5)
O3 C4 C3 C5 . 98.4(4)
O4 C4 C3 C2 . 107.7(4)
O3 C4 C3 C2 . -75.7(5)
O6 C7 C6 C5 . -141.6(4)
O5 C7 C6 C5 . 38.7(5)
O6 C7 C6 C8 . 33.9(5)
O5 C7 C6 C8 . -145.8(4)
C2 C10 C8 C6 . -3.0(6)
C2 C10 C8 C9 . 172.2(4)
C5 C6 C8 C10 . 2.0(6)
C7 C6 C8 C10 . -173.5(3)
C5 C6 C8 C9 . -173.0(4)
C7 C6 C8 C9 . 11.5(6)
C2 C3 C5 C6 . -1.3(6)
C4 C3 C5 C6 . -175.5(4)
C8 C6 C5 C3 . 0.1(6)
C7 C6 C5 C3 . 175.6(3)
C11 N1 C13 C12 . -0.1(6)
Cu1 N1 C13 C12 . 165.4(4)
C19 N5 C17 N6 . -0.8(5)
Cu2 N5 C17 N6 . -178.3(3)
C13 N1 C11 N2 . 0.2(5)
Cu1 N1 C11 N2 . -166.3(3)
N5 C17 N6 C18 . 0.2(6)
C22 N7 C20 N8 . 0.7(5)
Cu2 N7 C20 N8 . -174.8(3)
C21 N8 C20 N7 . -0.7(6)
Cu2 O7 C9 O8 4_575 -14.0(5)
Cu2 O7 C9 C8 4_575 160.5(2)
C10 C8 C9 O8 . 58.3(5)
C6 C8 C9 O8 . -126.6(4)
C10 C8 C9 O7 . -116.4(4)
C6 C8 C9 O7 . 58.6(5)
N1 C11 N2 C12 . -0.2(6)
C16 N3 C14 C15 . 0.3(6)
Cu1 N3 C14 C15 . 163.9(4)
C17 N5 C19 C18 . 1.1(6)
Cu2 N5 C19 C18 . 178.6(4)
C20 N7 C22 C21 . -0.4(6)
Cu2 N7 C22 C21 . 175.2(4)
C20 N8 C21 C22 . 0.4(7)
N7 C22 C21 N8 . 0.0(7)
N5 C19 C18 N6 . -1.1(7)
C17 N6 C18 C19 . 0.5(6)
C14 N3 C16 N4 . 0.2(6)
Cu1 N3 C16 N4 . -164.4(3)
C15 N4 C16 N3 . -0.6(7)
C16 N4 C15 C14 . 0.8(7)
N3 C14 C15 N4 . -0.7(7)
N1 C13 C12 N2 . 0.0(7)
C11 N2 C12 C13 . 0.1(6)
C24 N9 C23 O11 . -5.1(10)
C25 N9 C23 O11 . -173.7(6)
